data_7246546
loop_
_publ_author_name
'Bhukta, Swadhapriya'
'Chatterjee, Rana'
'Dandela, Rambabu'

_publ_section_title
;
 Metal-free, 2-MeTHF mediated C(sp)--H functionalization of alkynes with
 anilines to access diaryl 1,2-diketones bearing lower E-factors
;
_journal_issue 8
_journal_name_full 'Green Chemistry'
_journal_page_first 3034
_journal_page_last 3039
_journal_paper_doi 10.1039/D3GC00267E
_journal_volume 25
_journal_year 2023
_chemical_formula_moiety 'C14 H10 O2'
_chemical_formula_sum 'C14 H10 O2'
_chemical_formula_weight 210.22
_space_group_crystal_system trigonal
_space_group_IT_number 154
_space_group_name_Hall 'P 32 2"'
_space_group_name_H-M_alt 'P 32 2 1'
_atom_sites_solution_hydrogens geom
_audit_creation_method SHELXL-2018/3
_audit_update_record
;
2023-01-20 deposited with the CCDC.	2023-03-31 downloaded from the CCDC.
;
_cell_angle_alpha 90
_cell_angle_beta 90
_cell_angle_gamma 120
_cell_formula_units_Z 3
_cell_length_a 8.415(1)
_cell_length_b 8.415(1)
_cell_length_c 13.689(2)
_cell_measurement_reflns_used 576
_cell_measurement_temperature 273(2)
_cell_measurement_theta_max 0.985
_cell_measurement_theta_min 0.982
_cell_volume 839.48(19)
_computing_cell_refinement 'Bruker SHELXL'
_computing_data_collection 'Bruker APEX3'
_computing_data_reduction 'Bruker SAINT'
_computing_molecular_graphics 'Bruker SHELXTL'
_computing_publication_material 'Bruker SHELXTL'
_computing_structure_refinement 'SHELXL-2018/3 (Sheldrick, 2018)'
_computing_structure_solution 'SHELXT 2018/2 (Sheldrick, 2018)'
_diffrn_ambient_temperature 273(2)
_diffrn_measured_fraction_theta_full 0.993
_diffrn_measured_fraction_theta_max 0.995
_diffrn_measurement_device_type 'Bruker D8 Venture photon 100 CMOS detector'
_diffrn_measurement_method 'Omega and Phi scans'
_diffrn_radiation_type MoK\a
_diffrn_radiation_wavelength 0.71073
_diffrn_reflns_av_R_equivalents 0.0894
_diffrn_reflns_av_unetI/netI 0.0545
_diffrn_reflns_Laue_measured_fraction_full 0.993
_diffrn_reflns_Laue_measured_fraction_max 0.995
_diffrn_reflns_limit_h_max 10
_diffrn_reflns_limit_h_min -10
_diffrn_reflns_limit_k_max 10
_diffrn_reflns_limit_k_min -10
_diffrn_reflns_limit_l_max 17
_diffrn_reflns_limit_l_min -17
_diffrn_reflns_number 8825
_diffrn_reflns_point_group_measured_fraction_full 0.996
_diffrn_reflns_point_group_measured_fraction_max 0.997
_diffrn_reflns_theta_full 25.242
_diffrn_reflns_theta_max 27.445
_diffrn_reflns_theta_min 2.795
_diffrn_source microfocus
_exptl_absorpt_coefficient_mu 0.083
_exptl_absorpt_correction_T_max 0.985
_exptl_absorpt_correction_T_min 0.982
_exptl_absorpt_correction_type multi-scan
_exptl_crystal_colour colorless
_exptl_crystal_density_diffrn 1.247
_exptl_crystal_description block
_exptl_crystal_F_000 330.0
_exptl_crystal_size_max 0.22
_exptl_crystal_size_mid 0.20
_exptl_crystal_size_min 0.18
_refine_diff_density_max 0.107
_refine_diff_density_min -0.104
_refine_diff_density_rms 0.028
_refine_ls_abs_structure_details
;
 Flack x determined using 189 quotients [(I+)-(I-)]/[(I+)+(I-)]
 (Parsons, Flack and Wagner, Acta Cryst. B69 (2013) 249-259).
;
_refine_ls_abs_structure_Flack -2.3(10)
_refine_ls_extinction_method none
_refine_ls_goodness_of_fit_ref 0.771
_refine_ls_hydrogen_treatment constr
_refine_ls_matrix_type full
_refine_ls_number_parameters 73
_refine_ls_number_reflns 1272
_refine_ls_number_restraints 0
_refine_ls_restrained_S_all 0.771
_refine_ls_R_factor_all 0.1336
_refine_ls_R_factor_gt 0.0494
_refine_ls_shift/su_max 0.000
_refine_ls_shift/su_mean 0.000
_refine_ls_structure_factor_coef Fsqd
_refine_ls_weighting_details 'w=1/[\s^2^(Fo^2^)+(0.1000P)^2^+0.7717P] where P=(Fo^2^+2Fc^2^)/3'
_refine_ls_weighting_scheme calc
_refine_ls_wR_factor_gt 0.1259
_refine_ls_wR_factor_ref 0.2289
_reflns_Friedel_coverage 0.674
_reflns_Friedel_fraction_full 1.000
_reflns_Friedel_fraction_max 1.000
_reflns_number_gt 576
_reflns_number_total 1272
_reflns_threshold_expression 'I > 2\s(I)'
_cod_data_source_file d3gc00267e2.cif
_cod_data_source_block SB_N_0m_a
_cod_depositor_comments 'Adding full bibliography for 7246546.cif.'
_cod_original_cell_volume 839.5(2)
_cod_database_code 7246546
_shelx_shelxl_version_number 2018/3
_shelx_space_group_comment
;
The symmetry employed for this shelxl refinement is uniquely defined
by the following loop, which should always be used as a source of
symmetry information in preference to the above space-group names.
They are only intended as comments.
;

loop_
_space_group_symop_operation_xyz
'x, y, z'
'-y, x-y, z+2/3'
'-x+y, -x, z+1/3'
'y, x, -z'
'x-y, -y, -z+1/3'
'-x, -x+y, -z+2/3'

loop_
_atom_site_label
_atom_site_type_symbol
_atom_site_fract_x
_atom_site_fract_y
_atom_site_fract_z
_atom_site_U_iso_or_equiv
_atom_site_adp_type
_atom_site_occupancy
_atom_site_site_symmetry_order
_atom_site_calc_flag
_atom_site_refinement_flags_posn
_atom_site_refinement_flags_adp
_atom_site_refinement_flags_occupancy
_atom_site_disorder_assembly
_atom_site_disorder_group
O1 O 0.7413(7) -0.3104(7) 0.3883(3) 0.1190(17) Uani 1 1 d . . . . .
C1 C 0.7693(7) -0.0224(7) 0.4242(4) 0.0775(13) Uani 1 1 d . . . . .
C6 C 0.8212(8) 0.1150(8) 0.4927(4) 0.0898(17) Uani 1 1 d . . . . .
H6 H 0.857312 0.101391 0.554913 0.108 Uiso 1 1 calc R U . . .
C7 C 0.7739(8) -0.1901(8) 0.4478(4) 0.0849(15) Uani 1 1 d . . . . .
C2 C 0.7158(8) -0.0002(9) 0.3318(4) 0.0963(18) Uani 1 1 d . . . . .
H2 H 0.680428 -0.092613 0.285399 0.116 Uiso 1 1 calc R U . . .
C3 C 0.7149(10) 0.1582(11) 0.3087(6) 0.117(2) Uani 1 1 d . . . . .
H3 H 0.679587 0.173219 0.246560 0.140 Uiso 1 1 calc R U . . .
C4 C 0.7657(12) 0.2936(11) 0.3767(6) 0.124(3) Uani 1 1 d . . . . .
H4 H 0.764134 0.400267 0.360763 0.149 Uiso 1 1 calc R U . . .
C5 C 0.8190(11) 0.2739(10) 0.4680(6) 0.113(2) Uani 1 1 d . . . . .
H5 H 0.853860 0.367211 0.513769 0.136 Uiso 1 1 calc R U . . .

loop_
_atom_site_aniso_label
_atom_site_aniso_U_11
_atom_site_aniso_U_22
_atom_site_aniso_U_33
_atom_site_aniso_U_23
_atom_site_aniso_U_13
_atom_site_aniso_U_12
O1 0.148(4) 0.108(3) 0.125(3) -0.033(3) -0.031(3) 0.081(3)
C1 0.069(3) 0.077(3) 0.091(3) -0.003(3) 0.003(3) 0.040(3)
C6 0.089(4) 0.082(4) 0.100(4) -0.004(3) 0.010(3) 0.044(3)
C7 0.078(4) 0.083(4) 0.101(4) -0.010(3) -0.003(3) 0.047(3)
C2 0.090(4) 0.106(5) 0.104(4) -0.002(3) -0.003(3) 0.057(4)
C3 0.125(6) 0.122(6) 0.131(5) 0.027(5) 0.014(4) 0.082(5)
C4 0.140(7) 0.102(5) 0.155(7) 0.033(5) 0.042(6) 0.080(5)
C5 0.120(6) 0.081(4) 0.138(6) 0.003(4) 0.031(5) 0.051(4)

loop_
_atom_type_symbol
_atom_type_description
_atom_type_scat_dispersion_real
_atom_type_scat_dispersion_imag
_atom_type_scat_source
C C 0.0033 0.0016 'International Tables Vol C Tables 4.2.6.8 and 6.1.1.4'
H H 0.0000 0.0000 'International Tables Vol C Tables 4.2.6.8 and 6.1.1.4'
O O 0.0106 0.0060 'International Tables Vol C Tables 4.2.6.8 and 6.1.1.4'

loop_
_geom_angle_atom_site_label_1
_geom_angle_atom_site_label_2
_geom_angle_atom_site_label_3
_geom_angle
_geom_angle_site_symmetry_1
_geom_angle_site_symmetry_3
_geom_angle_publ_flag
C6 C1 C2 119.7(6) . . ?
C6 C1 C7 120.5(5) . . ?
C2 C1 C7 119.8(5) . . ?
C1 C6 C5 119.4(6) . . ?
O1 C7 C1 123.3(5) . . ?
O1 C7 C7 116.5(5) . 4_646 ?
C1 C7 C7 120.1(5) . 4_646 ?
C3 C2 C1 120.0(7) . . ?
C4 C3 C2 120.1(7) . . ?
C3 C4 C5 120.5(7) . . ?
C4 C5 C6 120.2(7) . . ?

loop_
_geom_bond_atom_site_label_1
_geom_bond_atom_site_label_2
_geom_bond_distance
_geom_bond_site_symmetry_2
_geom_bond_publ_flag
O1 C7 1.218(6) . ?
C1 C6 1.379(7) . ?
C1 C2 1.387(7) . ?
C1 C7 1.466(7) . ?
C6 C5 1.388(9) . ?
C7 C7 1.524(11) 4_646 ?
C2 C3 1.374(9) . ?
C3 C4 1.364(10) . ?
C4 C5 1.366(9) . ?
